data_4333349
loop_
_publ_author_name
'Zhang, Wen-Hua'
'Song, Ying-Lin'
'Ren, Zhi-Gang'
'Li, Hong-Xi'
'Li, Ling-Ling'
'Zhang, Yong'
'Lang, Jian-Ping'

_publ_section_title
;
 Construction of [(eta5-C5Me5)MoS3Cu3]-based supramolecular assemblies
 from the [(eta5-C5Me5)MoS3(CuNCS)3]- cluster anion and multitopic ligands
 with different symmetries.
;
_journal_issue 16
_journal_name_full 'Inorganic chemistry'
_journal_page_first 6647
_journal_page_last 6660
_journal_paper_doi 10.1021/ic700762x
_journal_volume 46
_journal_year 2007
_chemical_formula_moiety 'C16 H19 Cu3 Mo N4 S5'
_chemical_formula_sum 'C16 H19 Cu3 Mo N4 S5'
_chemical_formula_weight 714.21
_chemical_name_systematic
; 
 ? 
;
_space_group_IT_number 62
_symmetry_cell_setting orthorhombic
_symmetry_space_group_name_Hall '-P 2ac 2n'
_symmetry_space_group_name_H-M 'P n m a'
_atom_sites_solution_hydrogens geom
_atom_sites_solution_primary direct
_atom_sites_solution_secondary difmap
_audit_creation_method SHELXL-97
_cell_angle_alpha 90.00
_cell_angle_beta 90.00
_cell_angle_gamma 90.00
_cell_formula_units_Z 4
_cell_length_a 9.3447(11)
_cell_length_b 14.7948(18)
_cell_length_c 16.563(2)
_cell_measurement_reflns_used 6885
_cell_measurement_temperature 153(2)
_cell_measurement_theta_max 25.3
_cell_measurement_theta_min 3.0
_cell_volume 2289.9(5)
_computing_structure_refinement 'SHELXL-97 (Sheldrick, 1997)'
_computing_structure_solution 'SHELXS-97 (Sheldrick, 1990)'
_diffrn_ambient_temperature 153(2)
_diffrn_measured_fraction_theta_full 0.997
_diffrn_measured_fraction_theta_max 0.997
_diffrn_measurement_device_type 'Rigaku Mercury'
_diffrn_measurement_method \w
_diffrn_radiation_monochromator graphite
_diffrn_radiation_source 'fine-focus sealed tube'
_diffrn_radiation_type MoK\a
_diffrn_radiation_wavelength 0.71070
_diffrn_reflns_av_R_equivalents 0.0491
_diffrn_reflns_av_sigmaI/netI 0.0244
_diffrn_reflns_limit_h_max 10
_diffrn_reflns_limit_h_min -11
_diffrn_reflns_limit_k_max 17
_diffrn_reflns_limit_k_min -17
_diffrn_reflns_limit_l_max 19
_diffrn_reflns_limit_l_min -19
_diffrn_reflns_number 21279
_diffrn_reflns_theta_full 25.35
_diffrn_reflns_theta_max 25.35
_diffrn_reflns_theta_min 3.29
_diffrn_standards_decay_% 0
_diffrn_standards_interval_count 0
_diffrn_standards_interval_time 0
_diffrn_standards_number 0
_exptl_absorpt_coefficient_mu 3.751
_exptl_absorpt_correction_T_max 0.6870
_exptl_absorpt_correction_T_min 0.4040
_exptl_absorpt_correction_type multi-scan
_exptl_absorpt_process_details 'Jacobson, R. (1998) Private communication.'
_exptl_crystal_colour black
_exptl_crystal_density_diffrn 2.072
_exptl_crystal_density_method 'not measured'
_exptl_crystal_description block
_exptl_crystal_F_000 1408
_exptl_crystal_size_max 0.25
_exptl_crystal_size_mid 0.22
_exptl_crystal_size_min 0.10
_refine_diff_density_max 0.875
_refine_diff_density_min -0.461
_refine_diff_density_rms 0.106
_refine_ls_extinction_method none
_refine_ls_goodness_of_fit_ref 1.276
_refine_ls_hydrogen_treatment constr
_refine_ls_matrix_type full
_refine_ls_number_parameters 146
_refine_ls_number_reflns 2173
_refine_ls_number_restraints 0
_refine_ls_restrained_S_all 1.276
_refine_ls_R_factor_all 0.0437
_refine_ls_R_factor_gt 0.0397
_refine_ls_shift/su_max 0.000
_refine_ls_shift/su_mean 0.000
_refine_ls_structure_factor_coef Fsqd
_refine_ls_weighting_details 'calc w=1/[\s^2^(Fo^2^)+(0.0138P)^2^+7.0779P] where P=(Fo^2^+2Fc^2^)/3'
_refine_ls_weighting_scheme calc
_refine_ls_wR_factor_gt 0.0690
_refine_ls_wR_factor_ref 0.0703
_reflns_number_gt 2037
_reflns_number_total 2173
_reflns_threshold_expression >2sigma(I)
_cod_data_source_file ic700762xsup2.cif
_cod_data_source_block t
_cod_depositor_comments 'Adding full bibliography for 4333348--4333351.cif.'
_cod_original_sg_symbol_H-M Pnma
_cod_database_code 4333349

loop_
_symmetry_equiv_pos_as_xyz
'x, y, z'
'-x+1/2, y+1/2, z+1/2'
'x, -y+1/2, z'
'-x+1/2, -y, z+1/2'
'-x, -y, -z'
'x-1/2, -y-1/2, -z-1/2'
'-x, y-1/2, -z'
'x-1/2, y, -z-1/2'

loop_
_atom_site_label
_atom_site_type_symbol
_atom_site_fract_x
_atom_site_fract_y
_atom_site_fract_z
_atom_site_U_iso_or_equiv
_atom_site_adp_type
_atom_site_occupancy
_atom_site_symmetry_multiplicity
_atom_site_calc_flag
_atom_site_refinement_flags
Mo1 Mo 0.59620(5) 0.2500 0.43747(3) 0.01327(13) Uani 1 2 d S
Cu1 Cu 0.80953(6) 0.13287(4) 0.46923(3) 0.02423(16) Uani 1 1 d .
Cu2 Cu 0.60583(9) 0.2500 0.59730(4) 0.0235(2) Uani 1 2 d S
S1 S 0.82132(15) 0.2500 0.38361(9) 0.0187(3) Uani 1 2 d S
S2 S 0.58762(11) 0.12728(7) 0.52076(6) 0.0193(2) Uani 1 1 d .
S3 S 1.17900(13) 0.00644(8) 0.62529(7) 0.0306(3) Uani 1 1 d .
N1 N 0.9645(4) 0.0991(3) 0.5403(2) 0.0283(9) Uani 1 1 d .
N2 N 0.7742(6) 0.2500 0.6794(3) 0.0274(13) Uani 1 2 d S
N3 N 0.9581(6) 0.2500 0.8112(3) 0.0290(13) Uani 1 2 d S
C1 C 1.0526(5) 0.0610(3) 0.5760(3) 0.0235(10) Uani 1 1 d .
C2 C 0.8227(6) 0.3263(3) 0.7119(3) 0.0379(13) Uani 1 1 d .
H2 H 0.7941 0.3824 0.6891 0.045 Uiso 1 1 calc R
C3 C 0.9124(6) 0.3265(4) 0.7772(3) 0.0390(13) Uani 1 1 d .
H3 H 0.9431 0.3827 0.7990 0.047 Uiso 1 1 calc R
C4 C 0.5068(5) 0.2019(3) 0.3098(2) 0.0211(9) Uani 1 1 d .
C5 C 0.4084(5) 0.1720(3) 0.3690(3) 0.0216(10) Uani 1 1 d .
C6 C 0.3495(6) 0.2500 0.4064(4) 0.0222(14) Uani 1 2 d S
C7 C 0.5889(5) 0.1427(4) 0.2528(3) 0.0382(13) Uani 1 1 d .
H7A H 0.6080 0.0844 0.2787 0.057 Uiso 1 1 calc R
H7B H 0.6797 0.1720 0.2389 0.057 Uiso 1 1 calc R
H7C H 0.5326 0.1331 0.2036 0.057 Uiso 1 1 calc R
C8 C 0.3645(6) 0.0763(3) 0.3838(3) 0.0412(14) Uani 1 1 d .
H8A H 0.2973 0.0571 0.3417 0.062 Uiso 1 1 calc R
H8B H 0.3182 0.0717 0.4367 0.062 Uiso 1 1 calc R
H8C H 0.4493 0.0373 0.3826 0.062 Uiso 1 1 calc R
C9 C 0.2376(7) 0.2500 0.4716(5) 0.0399(19) Uani 1 2 d S
H9A H 0.1425 0.2450 0.4471 0.060 Uiso 0.50 1 calc PR
H9B H 0.2437 0.3064 0.5024 0.060 Uiso 0.50 1 calc PR
H9C H 0.2536 0.1986 0.5078 0.060 Uiso 0.50 1 calc PR

loop_
_atom_site_aniso_label
_atom_site_aniso_U_11
_atom_site_aniso_U_22
_atom_site_aniso_U_33
_atom_site_aniso_U_23
_atom_site_aniso_U_13
_atom_site_aniso_U_12
Mo1 0.0129(3) 0.0121(2) 0.0148(3) 0.000 -0.0002(2) 0.000
Cu1 0.0184(3) 0.0234(3) 0.0308(3) 0.0066(2) -0.0026(2) 0.0046(2)
Cu2 0.0276(4) 0.0279(4) 0.0149(4) 0.000 -0.0009(3) 0.000
S1 0.0147(7) 0.0192(8) 0.0221(8) 0.000 0.0026(6) 0.000
S2 0.0216(6) 0.0174(5) 0.0188(5) 0.0049(4) -0.0012(4) -0.0016(4)
S3 0.0331(7) 0.0259(6) 0.0329(7) -0.0020(5) -0.0143(5) 0.0093(5)
N1 0.027(2) 0.024(2) 0.034(2) -0.0015(18) -0.0028(18) 0.0059(17)
N2 0.034(3) 0.029(3) 0.019(3) 0.000 -0.007(2) 0.000
N3 0.037(3) 0.030(3) 0.019(3) 0.000 -0.002(2) 0.000
C1 0.024(2) 0.017(2) 0.031(2) -0.001(2) 0.000(2) 0.0001(19)
C2 0.051(3) 0.028(3) 0.035(3) -0.002(2) -0.015(3) 0.006(2)
C3 0.048(3) 0.030(3) 0.038(3) -0.009(2) -0.017(3) 0.003(2)
C4 0.020(2) 0.025(2) 0.018(2) -0.0062(19) -0.0069(18) 0.0053(18)
C5 0.023(2) 0.014(2) 0.028(2) 0.0030(19) -0.015(2) -0.0028(18)
C6 0.012(3) 0.030(4) 0.025(3) 0.000 -0.007(3) 0.000
C7 0.035(3) 0.047(3) 0.033(3) -0.015(3) -0.005(2) 0.014(2)
C8 0.050(3) 0.021(3) 0.053(3) 0.014(2) -0.025(3) -0.015(2)
C9 0.014(3) 0.062(5) 0.044(4) 0.000 0.011(3) 0.000

loop_
_atom_type_symbol
_atom_type_description
_atom_type_scat_dispersion_real
_atom_type_scat_dispersion_imag
_atom_type_scat_source
C C 0.0033 0.0016 'International Tables Vol C Tables 4.2.6.8 and 6.1.1.4'
H H 0.0000 0.0000 'International Tables Vol C Tables 4.2.6.8 and 6.1.1.4'
Cu Cu 0.3201 1.2651 'International Tables Vol C Tables 4.2.6.8 and 6.1.1.4'
Mo Mo -1.6832 0.6857 'International Tables Vol C Tables 4.2.6.8 and 6.1.1.4'
N N 0.0061 0.0033 'International Tables Vol C Tables 4.2.6.8 and 6.1.1.4'
S S 0.1246 0.1234 'International Tables Vol C Tables 4.2.6.8 and 6.1.1.4'

loop_
_geom_angle_atom_site_label_1
_geom_angle_atom_site_label_2
_geom_angle_atom_site_label_3
_geom_angle
_geom_angle_site_symmetry_1
_geom_angle_site_symmetry_3
S2 Mo1 S2 105.44(6) . 3
S2 Mo1 S1 105.57(4) . .
S2 Mo1 S1 105.57(4) 3 .
S2 Mo1 C6 95.59(10) . .
S2 Mo1 C6 95.59(10) 3 .
S1 Mo1 C6 144.43(16) . .
S2 Mo1 C4 106.66(11) . .
S2 Mo1 C4 139.64(11) 3 .
S1 Mo1 C4 88.65(11) . .
C6 Mo1 C4 57.60(18) . .
S2 Mo1 C4 139.64(11) . 3
S2 Mo1 C4 106.66(11) 3 3
S1 Mo1 C4 88.65(11) . 3
C6 Mo1 C4 57.60(18) . 3
C4 Mo1 C4 34.8(2) . 3
S2 Mo1 C5 82.92(10) . .
S2 Mo1 C5 130.24(11) 3 .
S1 Mo1 C5 119.44(12) . .
C6 Mo1 C5 34.80(13) . .
C4 Mo1 C5 34.53(15) . .
C4 Mo1 C5 57.65(14) 3 .
S2 Mo1 C5 130.24(11) . 3
S2 Mo1 C5 82.92(10) 3 3
S1 Mo1 C5 119.44(12) . 3
C6 Mo1 C5 34.80(13) . 3
C4 Mo1 C5 57.65(14) . 3
C4 Mo1 C5 34.53(15) 3 3
C5 Mo1 C5 57.8(2) . 3
S2 Mo1 Cu2 52.91(3) . .
S2 Mo1 Cu2 52.91(3) 3 .
S1 Mo1 Cu2 111.03(5) . .
C6 Mo1 Cu2 104.54(15) . .
C4 Mo1 Cu2 154.03(11) . .
C4 Mo1 Cu2 154.03(11) 3 .
C5 Mo1 Cu2 119.98(11) . .
C5 Mo1 Cu2 119.98(11) 3 .
S2 Mo1 Cu1 114.83(4) . 3
S2 Mo1 Cu1 52.84(3) 3 3
S1 Mo1 Cu1 52.76(3) . 3
C6 Mo1 Cu1 139.903(16) . 3
C4 Mo1 Cu1 128.69(11) . 3
C4 Mo1 Cu1 103.93(10) 3 3
C5 Mo1 Cu1 161.46(11) . 3
C5 Mo1 Cu1 109.03(10) 3 3
Cu2 Mo1 Cu1 77.27(2) . 3
S2 Mo1 Cu1 52.84(3) . .
S2 Mo1 Cu1 114.83(4) 3 .
S1 Mo1 Cu1 52.76(3) . .
C6 Mo1 Cu1 139.903(16) . .
C4 Mo1 Cu1 103.93(10) . .
C4 Mo1 Cu1 128.69(11) 3 .
C5 Mo1 Cu1 109.03(10) . .
C5 Mo1 Cu1 161.46(11) 3 .
Cu2 Mo1 Cu1 77.27(2) . .
Cu1 Mo1 Cu1 80.09(3) 3 .
N1 Cu1 S1 123.27(13) . .
N1 Cu1 S2 116.83(12) . .
S1 Cu1 S2 108.33(5) . .
N1 Cu1 S3 97.55(12) . 5_756
S1 Cu1 S3 103.34(5) . 5_756
S2 Cu1 S3 103.82(5) . 5_756
N1 Cu1 Mo1 147.17(12) . .
S1 Cu1 Mo1 54.23(4) . .
S2 Cu1 Mo1 54.13(3) . .
S3 Cu1 Mo1 115.12(3) 5_756 .
N3 Cu2 N2 91.5(2) 6_567 .
N3 Cu2 S2 111.74(8) 6_567 .
N2 Cu2 S2 115.54(7) . .
N3 Cu2 S2 111.74(8) 6_567 3
N2 Cu2 S2 115.54(7) . 3
S2 Cu2 S2 109.67(6) . 3
N3 Cu2 Mo1 135.73(16) 6_567 .
N2 Cu2 Mo1 132.77(16) . .
S2 Cu2 Mo1 55.03(3) . .
S2 Cu2 Mo1 55.03(3) 3 .
Cu1 S1 Cu1 101.24(7) . 3
Cu1 S1 Mo1 73.01(4) . .
Cu1 S1 Mo1 73.01(4) 3 .
Cu2 S2 Cu1 96.67(5) . .
Cu2 S2 Mo1 72.06(4) . .
Cu1 S2 Mo1 73.04(4) . .
C1 S3 Cu1 96.88(16) . 5_756
C1 N1 Cu1 165.6(4) . .
C2 N2 C2 116.1(6) 3 .
C2 N2 Cu2 121.5(3) 3 .
C2 N2 Cu2 121.5(3) . .
C3 N3 C3 116.1(6) 3 .
C3 N3 Cu2 121.8(3) 3 6_667
C3 N3 Cu2 121.8(3) . 6_667
N1 C1 S3 179.1(4) . .
N2 C2 C3 122.0(5) . .
N2 C2 H2 119.0 . .
C3 C2 H2 119.0 . .
N3 C3 C2 121.9(5) . .
N3 C3 H3 119.1 . .
C2 C3 H3 119.1 . .
C5 C4 C4 108.2(2) . 3
C5 C4 C7 125.9(4) . .
C4 C4 C7 125.7(3) 3 .
C5 C4 Mo1 72.9(2) . .
C4 C4 Mo1 72.62(10) 3 .
C7 C4 Mo1 123.6(3) . .
C4 C5 C6 107.4(4) . .
C4 C5 C8 126.0(4) . .
C6 C5 C8 126.3(5) . .
C4 C5 Mo1 72.6(2) . .
C6 C5 Mo1 71.6(3) . .
C8 C5 Mo1 125.6(3) . .
C5 C6 C5 108.7(5) . 3
C5 C6 C9 125.6(3) . .
C5 C6 C9 125.6(3) 3 .
C5 C6 Mo1 73.6(3) . .
C5 C6 Mo1 73.6(3) 3 .
C9 C6 Mo1 121.5(4) . .
C4 C7 H7A 109.5 . .
C4 C7 H7B 109.5 . .
H7A C7 H7B 109.5 . .
C4 C7 H7C 109.5 . .
H7A C7 H7C 109.5 . .
H7B C7 H7C 109.5 . .
C5 C8 H8A 109.5 . .
C5 C8 H8B 109.5 . .
H8A C8 H8B 109.5 . .
C5 C8 H8C 109.5 . .
H8A C8 H8C 109.5 . .
H8B C8 H8C 109.5 . .
C6 C9 H9A 109.5 . .
C6 C9 H9B 109.5 . .
H9A C9 H9B 109.5 . .
C6 C9 H9C 109.5 . .
H9A C9 H9C 109.5 . .
H9B C9 H9C 109.5 . .

loop_
_geom_bond_atom_site_label_1
_geom_bond_atom_site_label_2
_geom_bond_distance
_geom_bond_site_symmetry_2
Mo1 S2 2.2817(11) .
Mo1 S2 2.2817(11) 3
Mo1 S1 2.2849(16) .
Mo1 C6 2.362(6) .
Mo1 C4 2.383(4) .
Mo1 C4 2.383(4) 3
Mo1 C5 2.387(4) .
Mo1 C5 2.387(4) 3
Mo1 Cu2 2.6490(9) .
Mo1 Cu1 2.6933(7) 3
Mo1 Cu1 2.6933(7) .
Cu1 N1 1.932(4) .
Cu1 S1 2.2419(11) .
Cu1 S2 2.2440(12) .
Cu1 S3 2.5905(13) 5_756
Cu2 N3 2.050(6) 6_567
Cu2 N2 2.080(5) .
Cu2 S2 2.2209(12) .
Cu2 S2 2.2209(12) 3
S1 Cu1 2.2419(11) 3
S3 C1 1.647(5) .
S3 Cu1 2.5905(13) 5_756
N1 C1 1.160(6) .
N2 C2 1.331(6) 3
N2 C2 1.331(6) .
N3 C3 1.335(6) 3
N3 C3 1.335(6) .
N3 Cu2 2.050(6) 6_667
C2 C3 1.368(6) .
C2 H2 0.9500 .
C3 H3 0.9500 .
C4 C5 1.416(6) .
C4 C4 1.423(9) 3
C4 C7 1.498(6) .
C5 C6 1.420(6) .
C5 C8 1.495(6) .
C6 C5 1.420(6) 3
C6 C9 1.504(9) .
C7 H7A 0.9800 .
C7 H7B 0.9800 .
C7 H7C 0.9800 .
C8 H8A 0.9800 .
C8 H8B 0.9800 .
C8 H8C 0.9800 .
C9 H9A 0.9800 .
C9 H9B 0.9800 .
C9 H9C 0.9800 .
